data_4079291
loop_
_publ_author_name
'Li, Hui'
'Hung-Low, Fernando'
'Krempner, Clemens'

_publ_section_title
;
 Synthesis and Structure of Zwitterionic Silylborates and Silylzincates
 with Pendant Polydonor Arms
;
_journal_issue 20
_journal_name_full Organometallics
_journal_page_first 7117
_journal_paper_doi 10.1021/om300652n
_journal_volume 31
_journal_year 2012
_chemical_formula_sum 'C52 H42 B2 F30 O6 Si4 Zn'
_chemical_formula_weight 1532.21
_chemical_name_systematic
; 
 ? 
;
_space_group_IT_number 14
_symmetry_cell_setting monoclinic
_symmetry_space_group_name_Hall '-P 2yn'
_symmetry_space_group_name_H-M 'P 1 21/n 1'
_atom_sites_solution_hydrogens geom
_atom_sites_solution_primary direct
_atom_sites_solution_secondary difmap
_audit_creation_method SHELXL-97
_cell_angle_alpha 90.00
_cell_angle_beta 106.964(2)
_cell_angle_gamma 90.00
_cell_formula_units_Z 4
_cell_length_a 13.074(4)
_cell_length_b 23.738(7)
_cell_length_c 20.501(6)
_cell_measurement_reflns_used 137
_cell_measurement_temperature 150(2)
_cell_measurement_theta_max 25.68
_cell_measurement_theta_min 1.58
_cell_volume 6086(3)
_computing_cell_refinement 'Bruker APEX 2'
_computing_data_collection 'Bruker APEX 2'
_computing_data_reduction 'Bruker APEX 2'
_computing_molecular_graphics 'Bruker SHELXTL'
_computing_publication_material 'Bruker SHELXTL'
_computing_structure_refinement 'SHELXL-97 (Sheldrick, 1997)'
_computing_structure_solution 'SHELXS-97 (Sheldrick, 1990)'
_diffrn_ambient_temperature 150(2)
_diffrn_measured_fraction_theta_full 1.000
_diffrn_measured_fraction_theta_max 1.000
_diffrn_measurement_device_type 'CCD area detector'
_diffrn_measurement_method 'omega scans'
_diffrn_radiation_monochromator graphite
_diffrn_radiation_source 'fine-focus sealed tube'
_diffrn_radiation_type MoK\a
_diffrn_radiation_wavelength 0.71073
_diffrn_reflns_av_R_equivalents 0.0494
_diffrn_reflns_av_sigmaI/netI 0.0382
_diffrn_reflns_limit_h_max 15
_diffrn_reflns_limit_h_min -15
_diffrn_reflns_limit_k_max 28
_diffrn_reflns_limit_k_min -28
_diffrn_reflns_limit_l_max 24
_diffrn_reflns_limit_l_min -24
_diffrn_reflns_number 59391
_diffrn_reflns_theta_full 25.68
_diffrn_reflns_theta_max 25.68
_diffrn_reflns_theta_min 1.35
_exptl_absorpt_coefficient_mu 0.623
_exptl_absorpt_correction_T_max 0.9026
_exptl_absorpt_correction_T_min 0.8415
_exptl_absorpt_correction_type multi-scan
_exptl_absorpt_process_details multi-scan
_exptl_crystal_colour Colorless
_exptl_crystal_density_diffrn 1.672
_exptl_crystal_density_method 'not measured'
_exptl_crystal_description Block
_exptl_crystal_F_000 3072
_exptl_crystal_size_max 0.29
_exptl_crystal_size_mid 0.24
_exptl_crystal_size_min 0.17
_refine_diff_density_max 0.328
_refine_diff_density_min -0.331
_refine_diff_density_rms 0.052
_refine_ls_extinction_method none
_refine_ls_goodness_of_fit_ref 1.015
_refine_ls_hydrogen_treatment constr
_refine_ls_matrix_type full
_refine_ls_number_parameters 866
_refine_ls_number_reflns 11543
_refine_ls_number_restraints 0
_refine_ls_restrained_S_all 1.015
_refine_ls_R_factor_all 0.0505
_refine_ls_R_factor_gt 0.0322
_refine_ls_shift/su_max 0.002
_refine_ls_shift/su_mean 0.000
_refine_ls_structure_factor_coef Fsqd
_refine_ls_weighting_details 'calc w=1/[\s^2^(Fo^2^)+(0.0263P)^2^+3.2686P] where P=(Fo^2^+2Fc^2^)/3'
_refine_ls_weighting_scheme calc
_refine_ls_wR_factor_gt 0.0673
_refine_ls_wR_factor_ref 0.0747
_reflns_number_gt 8913
_reflns_number_total 11543
_reflns_threshold_expression >2sigma(I)
_cod_data_source_file om300652n_si_002.cif
_cod_data_source_block ck004
_cod_depositor_comments
;
The following automatic conversions were performed:

'_symmetry_cell_setting' value 'Monoclinic' changed to 'monoclinic'
according to /home/saulius/struct/CIF-dictionaries/cif_core.dic
dictionary named 'cif_core.dic' version 2.4.2 from 2011-04-26.

Automatic conversion script
Id: cif_fix_values 1891 2012-01-12 08:04:46Z andrius 
;
_cod_original_sg_symbol_H-M P2(1)/n
_cod_database_code 4079291

loop_
_symmetry_equiv_pos_as_xyz
'x, y, z'
'-x+1/2, y+1/2, -z+1/2'
'-x, -y, -z'
'x-1/2, -y-1/2, z-1/2'

loop_
_atom_site_label
_atom_site_type_symbol
_atom_site_fract_x
_atom_site_fract_y
_atom_site_fract_z
_atom_site_U_iso_or_equiv
_atom_site_adp_type
_atom_site_occupancy
_atom_site_symmetry_multiplicity
_atom_site_calc_flag
_atom_site_refinement_flags
Zn1 Zn 0.58090(2) 0.170443(10) 0.782031(13) 0.02174(7) Uani 1 1 d .
O1 O 0.45394(11) 0.21725(6) 0.72163(8) 0.0249(3) Uani 1 1 d .
O2 O 0.66009(12) 0.24502(6) 0.76480(8) 0.0300(4) Uani 1 1 d .
O3 O 0.58874(11) 0.12114(6) 0.69890(8) 0.0269(4) Uani 1 1 d .
O4 O 0.73259(12) 0.13179(7) 0.81830(8) 0.0323(4) Uani 1 1 d .
O5 O 0.48764(11) 0.11295(6) 0.81513(7) 0.0238(3) Uani 1 1 d .
O6 O 0.59097(13) 0.20133(7) 0.88139(8) 0.0322(4) Uani 1 1 d .
Si1 Si 0.32254(5) 0.19518(2) 0.69397(3) 0.02299(14) Uani 1 1 d .
Si2 Si 0.49027(5) 0.10862(3) 0.62384(3) 0.02343(14) Uani 1 1 d .
Si3 Si 0.41476(5) 0.05835(3) 0.76855(3) 0.02323(14) Uani 1 1 d .
Si4 Si 0.33764(5) 0.10131(2) 0.66148(3) 0.01947(13) Uani 1 1 d .
C1 C 0.4817(2) 0.27664(10) 0.72366(16) 0.0434(7) Uani 1 1 d .
H1A H 0.4806 0.2933 0.7677 0.052 Uiso 1 1 calc R
H1B H 0.4294 0.2971 0.6865 0.052 Uiso 1 1 calc R
C2 C 0.5915(2) 0.28149(10) 0.71530(15) 0.0413(7) Uani 1 1 d .
H2A H 0.5905 0.2700 0.6687 0.050 Uiso 1 1 calc R
H2B H 0.6171 0.3209 0.7228 0.050 Uiso 1 1 calc R
C3 C 0.77178(19) 0.25541(11) 0.77297(14) 0.0401(6) Uani 1 1 d .
H3A H 0.7870 0.2486 0.7296 0.060 Uiso 1 1 calc R
H3B H 0.8154 0.2301 0.8079 0.060 Uiso 1 1 calc R
H3C H 0.7889 0.2946 0.7870 0.060 Uiso 1 1 calc R
C4 C 0.69970(19) 0.11599(14) 0.70079(14) 0.0485(8) Uani 1 1 d .
H4A H 0.7277 0.1529 0.6914 0.058 Uiso 1 1 calc R
H4B H 0.7070 0.0889 0.6657 0.058 Uiso 1 1 calc R
C5 C 0.7609(2) 0.09571(13) 0.77030(15) 0.0496(8) Uani 1 1 d .
H5A H 0.7419 0.0562 0.7768 0.060 Uiso 1 1 calc R
H5B H 0.8388 0.0977 0.7763 0.060 Uiso 1 1 calc R
C6 C 0.8043(2) 0.12598(12) 0.88594(13) 0.0440(7) Uani 1 1 d .
H6A H 0.8056 0.0866 0.9004 0.066 Uiso 1 1 calc R
H6B H 0.7798 0.1499 0.9174 0.066 Uiso 1 1 calc R
H6C H 0.8764 0.1375 0.8861 0.066 Uiso 1 1 calc R
C7 C 0.5236(2) 0.11040(11) 0.88935(11) 0.0356(6) Uani 1 1 d .
H7A H 0.5949 0.0924 0.9051 0.043 Uiso 1 1 calc R
H7B H 0.4728 0.0880 0.9063 0.043 Uiso 1 1 calc R
C8 C 0.5293(2) 0.16934(11) 0.91560(12) 0.0375(6) Uani 1 1 d .
H8A H 0.4565 0.1854 0.9062 0.045 Uiso 1 1 calc R
H8B H 0.5637 0.1700 0.9655 0.045 Uiso 1 1 calc R
C9 C 0.6126(3) 0.25739(12) 0.90869(15) 0.0637(10) Uani 1 1 d .
H9A H 0.5450 0.2773 0.9031 0.096 Uiso 1 1 calc R
H9B H 0.6555 0.2777 0.8843 0.096 Uiso 1 1 calc R
H9C H 0.6522 0.2553 0.9572 0.096 Uiso 1 1 calc R
C10 C 0.2523(2) 0.24294(10) 0.62286(13) 0.0365(6) Uani 1 1 d .
H10A H 0.2460 0.2805 0.6411 0.055 Uiso 1 1 calc R
H10B H 0.1809 0.2280 0.6003 0.055 Uiso 1 1 calc R
H10C H 0.2933 0.2454 0.5898 0.055 Uiso 1 1 calc R
C11 C 0.2657(2) 0.20540(10) 0.76639(13) 0.0352(6) Uani 1 1 d .
H11A H 0.2878 0.1742 0.7987 0.053 Uiso 1 1 calc R
H11B H 0.1875 0.2064 0.7492 0.053 Uiso 1 1 calc R
H11C H 0.2919 0.2410 0.7895 0.053 Uiso 1 1 calc R
C12 C 0.5010(2) 0.16798(11) 0.56699(13) 0.0389(6) Uani 1 1 d .
H12A H 0.4745 0.2026 0.5825 0.058 Uiso 1 1 calc R
H12B H 0.4582 0.1596 0.5202 0.058 Uiso 1 1 calc R
H12C H 0.5759 0.1731 0.5683 0.058 Uiso 1 1 calc R
C13 C 0.52651(19) 0.04351(10) 0.58466(13) 0.0346(6) Uani 1 1 d .
H13A H 0.5867 0.0515 0.5667 0.052 Uiso 1 1 calc R
H13B H 0.4650 0.0309 0.5474 0.052 Uiso 1 1 calc R
H13C H 0.5469 0.0138 0.6193 0.052 Uiso 1 1 calc R
C14 C 0.31839(19) 0.03469(10) 0.81387(12) 0.0343(6) Uani 1 1 d .
H14A H 0.3568 0.0145 0.8555 0.051 Uiso 1 1 calc R
H14B H 0.2653 0.0096 0.7842 0.051 Uiso 1 1 calc R
H14C H 0.2822 0.0675 0.8259 0.051 Uiso 1 1 calc R
C15 C 0.5128(2) 0.00029(10) 0.77355(13) 0.0343(6) Uani 1 1 d .
H15A H 0.5598 0.0099 0.7457 0.051 Uiso 1 1 calc R
H15B H 0.4744 -0.0347 0.7565 0.051 Uiso 1 1 calc R
H15C H 0.5558 -0.0049 0.8211 0.051 Uiso 1 1 calc R
C16 C 0.09667(17) 0.10513(9) 0.59562(12) 0.0247(5) Uani 1 1 d .
C17 C 0.02579(18) 0.13012(10) 0.53887(12) 0.0302(5) Uani 1 1 d .
C18 C -0.05666(19) 0.16565(10) 0.54173(14) 0.0373(6) Uani 1 1 d .
C19 C -0.0738(2) 0.17727(11) 0.60300(15) 0.0398(6) Uani 1 1 d .
C20 C -0.00819(19) 0.15324(10) 0.66106(13) 0.0349(6) Uani 1 1 d .
C21 C 0.07393(17) 0.11851(9) 0.65598(12) 0.0276(5) Uani 1 1 d .
C22 C 0.18832(17) 0.00099(9) 0.63045(11) 0.0244(5) Uani 1 1 d .
C23 C 0.27352(18) -0.03658(9) 0.64316(12) 0.0275(5) Uani 1 1 d .
C24 C 0.27463(19) -0.08991(9) 0.66949(13) 0.0324(6) Uani 1 1 d .
C25 C 0.1848(2) -0.10904(9) 0.68397(13) 0.0349(6) Uani 1 1 d .
C26 C 0.09684(19) -0.07491(10) 0.67138(12) 0.0319(6) Uani 1 1 d .
C27 C 0.10026(17) -0.02132(9) 0.64588(12) 0.0276(5) Uani 1 1 d .
C28 C 0.21337(17) 0.05561(9) 0.52059(11) 0.0258(5) Uani 1 1 d .
C29 C 0.24392(18) 0.10046(10) 0.48696(12) 0.0283(5) Uani 1 1 d .
C30 C 0.25897(19) 0.09784(11) 0.42347(12) 0.0346(6) Uani 1 1 d .
C31 C 0.24174(19) 0.04767(12) 0.38850(12) 0.0389(7) Uani 1 1 d .
C32 C 0.21062(19) 0.00199(11) 0.41836(13) 0.0360(6) Uani 1 1 d .
C33 C 0.19635(18) 0.00621(10) 0.48208(12) 0.0303(5) Uani 1 1 d .
C34 C 0.6260(2) 0.43314(11) 0.57807(13) 0.0394(6) Uani 1 1 d .
H34A H 0.5543 0.4473 0.5544 0.059 Uiso 1 1 calc R
H34B H 0.6698 0.4640 0.6034 0.059 Uiso 1 1 calc R
H34C H 0.6206 0.4032 0.6098 0.059 Uiso 1 1 calc R
C35 C 0.63081(18) 0.34733(10) 0.48788(11) 0.0273(5) Uani 1 1 d .
C36 C 0.68061(18) 0.31476(10) 0.44962(12) 0.0293(5) Uani 1 1 d .
C37 C 0.6420(2) 0.26452(10) 0.41810(12) 0.0327(6) Uani 1 1 d .
C38 C 0.5458(2) 0.24432(10) 0.42237(13) 0.0355(6) Uani 1 1 d .
C39 C 0.49189(18) 0.27467(10) 0.45863(13) 0.0344(6) Uani 1 1 d .
C40 C 0.53525(18) 0.32367(10) 0.49139(12) 0.0300(5) Uani 1 1 d .
C41 C 0.66355(18) 0.45766(10) 0.46265(12) 0.0291(5) Uani 1 1 d .
C42 C 0.70566(19) 0.51124(10) 0.47998(13) 0.0318(6) Uani 1 1 d .
C43 C 0.68495(19) 0.55749(10) 0.43842(14) 0.0340(6) Uani 1 1 d .
C44 C 0.6182(2) 0.55253(10) 0.37351(14) 0.0369(6) Uani 1 1 d .
C45 C 0.5737(2) 0.50099(11) 0.35204(13) 0.0350(6) Uani 1 1 d .
C46 C 0.59698(18) 0.45557(10) 0.39640(12) 0.0299(5) Uani 1 1 d .
C47 C 0.80971(18) 0.39503(10) 0.56121(12) 0.0278(5) Uani 1 1 d .
C48 C 0.83804(19) 0.35986(11) 0.61808(13) 0.0344(6) Uani 1 1 d .
C49 C 0.9412(2) 0.34653(11) 0.65489(13) 0.0397(6) Uani 1 1 d .
C50 C 1.02508(19) 0.36898(11) 0.63605(13) 0.0382(6) Uani 1 1 d .
C51 C 1.00263(19) 0.40328(11) 0.57986(13) 0.0334(6) Uani 1 1 d .
C52 C 0.89808(19) 0.41466(10) 0.54409(12) 0.0286(5) Uani 1 1 d .
B1 B 0.1965(2) 0.06284(10) 0.59658(13) 0.0232(5) Uani 1 1 d .
B2 B 0.6817(2) 0.40799(12) 0.52214(14) 0.0292(6) Uani 1 1 d .
F1 F 0.03206(11) 0.12017(6) 0.47498(7) 0.0390(3) Uani 1 1 d .
F2 F -0.12084(12) 0.18824(7) 0.48383(8) 0.0587(5) Uani 1 1 d .
F3 F -0.15529(12) 0.21068(7) 0.60665(9) 0.0596(5) Uani 1 1 d .
F4 F -0.02526(12) 0.16298(7) 0.72181(8) 0.0492(4) Uani 1 1 d .
F5 F 0.13442(10) 0.09548(6) 0.71512(7) 0.0328(3) Uani 1 1 d .
F6 F 0.00881(10) 0.00834(5) 0.63377(7) 0.0358(3) Uani 1 1 d .
F7 F 0.00633(11) -0.09445(6) 0.68224(8) 0.0416(4) Uani 1 1 d .
F8 F 0.18225(12) -0.16142(6) 0.70892(9) 0.0503(4) Uani 1 1 d .
F9 F 0.36152(12) -0.12282(6) 0.68026(8) 0.0464(4) Uani 1 1 d .
F10 F 0.36258(10) -0.02128(5) 0.62595(7) 0.0337(3) Uani 1 1 d .
F11 F 0.25618(11) 0.15213(5) 0.51723(6) 0.0328(3) Uani 1 1 d .
F12 F 0.28754(12) 0.14395(7) 0.39477(7) 0.0486(4) Uani 1 1 d .
F13 F 0.25467(13) 0.04378(8) 0.32584(8) 0.0580(5) Uani 1 1 d .
F14 F 0.19058(12) -0.04747(7) 0.38459(8) 0.0511(4) Uani 1 1 d .
F15 F 0.16061(11) -0.04112(6) 0.50436(7) 0.0415(4) Uani 1 1 d .
F16 F 0.77277(11) 0.33353(6) 0.43906(7) 0.0407(4) Uani 1 1 d .
F17 F 0.69648(12) 0.23550(6) 0.38281(8) 0.0451(4) Uani 1 1 d .
F18 F 0.50433(12) 0.19632(6) 0.39084(8) 0.0499(4) Uani 1 1 d .
F19 F 0.39468(11) 0.25694(6) 0.46095(8) 0.0480(4) Uani 1 1 d .
F20 F 0.47449(11) 0.34991(6) 0.52545(8) 0.0443(4) Uani 1 1 d .
F21 F 0.77498(11) 0.51982(6) 0.54362(7) 0.0412(4) Uani 1 1 d .
F22 F 0.72887(12) 0.60829(6) 0.46058(8) 0.0461(4) Uani 1 1 d .
F23 F 0.59614(14) 0.59743(6) 0.33156(8) 0.0542(4) Uani 1 1 d .
F24 F 0.50693(13) 0.49464(7) 0.28852(8) 0.0513(4) Uani 1 1 d .
F25 F 0.54741(11) 0.40669(6) 0.36962(7) 0.0393(3) Uani 1 1 d .
F26 F 0.88564(11) 0.44676(6) 0.48739(7) 0.0379(3) Uani 1 1 d .
F27 F 1.08344(11) 0.42538(7) 0.55944(8) 0.0488(4) Uani 1 1 d .
F28 F 1.12691(12) 0.35797(7) 0.67171(8) 0.0570(5) Uani 1 1 d .
F29 F 0.96104(13) 0.31163(7) 0.70914(8) 0.0623(5) Uani 1 1 d .
F30 F 0.76024(12) 0.33458(7) 0.63952(8) 0.0496(4) Uani 1 1 d .

loop_
_atom_site_aniso_label
_atom_site_aniso_U_11
_atom_site_aniso_U_22
_atom_site_aniso_U_33
_atom_site_aniso_U_23
_atom_site_aniso_U_13
_atom_site_aniso_U_12
Zn1 0.02137(13) 0.02347(14) 0.02148(13) -0.00285(11) 0.00795(10) -0.00322(11)
O1 0.0237(8) 0.0167(8) 0.0346(9) -0.0018(7) 0.0090(7) -0.0015(6)
O2 0.0257(9) 0.0310(9) 0.0343(9) -0.0002(7) 0.0101(7) -0.0072(7)
O3 0.0176(8) 0.0365(9) 0.0276(9) -0.0095(7) 0.0083(7) -0.0002(7)
O4 0.0228(9) 0.0409(10) 0.0293(9) -0.0046(8) 0.0017(7) 0.0023(7)
O5 0.0256(8) 0.0273(8) 0.0180(8) 0.0015(6) 0.0055(6) -0.0039(7)
O6 0.0381(10) 0.0354(10) 0.0260(9) -0.0102(7) 0.0137(7) -0.0125(8)
Si1 0.0215(3) 0.0179(3) 0.0295(3) -0.0027(3) 0.0073(3) 0.0009(2)
Si2 0.0217(3) 0.0269(3) 0.0220(3) -0.0035(3) 0.0069(3) 0.0000(3)
Si3 0.0233(3) 0.0207(3) 0.0245(3) 0.0027(3) 0.0051(3) -0.0022(3)
Si4 0.0186(3) 0.0176(3) 0.0215(3) -0.0011(2) 0.0046(2) 0.0002(2)
C1 0.0329(14) 0.0161(12) 0.078(2) -0.0037(12) 0.0107(14) -0.0026(11)
C2 0.0372(15) 0.0220(13) 0.0611(18) 0.0077(12) 0.0089(13) -0.0058(11)
C3 0.0274(14) 0.0491(17) 0.0434(16) 0.0040(13) 0.0098(12) -0.0121(12)
C4 0.0207(13) 0.082(2) 0.0442(17) -0.0316(15) 0.0111(12) -0.0003(13)
C5 0.0230(14) 0.0612(19) 0.0590(19) -0.0290(15) 0.0032(13) 0.0100(13)
C6 0.0302(14) 0.0595(18) 0.0354(15) 0.0081(13) -0.0010(12) -0.0029(13)
C7 0.0408(15) 0.0446(15) 0.0200(12) 0.0054(11) 0.0064(11) -0.0132(12)
C8 0.0390(15) 0.0546(17) 0.0219(13) -0.0072(12) 0.0138(11) -0.0166(13)
C9 0.102(3) 0.0497(19) 0.0512(19) -0.0311(15) 0.0400(19) -0.0386(18)
C10 0.0368(15) 0.0238(13) 0.0448(16) 0.0008(11) 0.0052(12) 0.0047(11)
C11 0.0368(14) 0.0297(14) 0.0451(16) -0.0119(11) 0.0212(12) -0.0049(11)
C12 0.0388(15) 0.0460(16) 0.0349(15) 0.0048(12) 0.0157(12) -0.0030(12)
C13 0.0261(13) 0.0432(15) 0.0337(14) -0.0137(11) 0.0077(11) 0.0001(11)
C14 0.0364(14) 0.0335(14) 0.0313(14) 0.0056(11) 0.0073(11) -0.0084(11)
C15 0.0369(14) 0.0276(13) 0.0353(14) 0.0028(11) 0.0056(11) 0.0044(11)
C16 0.0200(12) 0.0205(11) 0.0322(13) -0.0021(10) 0.0053(10) -0.0024(9)
C17 0.0264(13) 0.0300(13) 0.0323(14) -0.0026(11) 0.0054(11) -0.0001(10)
C18 0.0266(13) 0.0341(14) 0.0455(16) 0.0061(12) 0.0017(12) 0.0096(11)
C19 0.0272(14) 0.0356(15) 0.0587(18) -0.0010(13) 0.0158(13) 0.0109(11)
C20 0.0289(14) 0.0345(14) 0.0440(16) -0.0041(12) 0.0151(12) -0.0002(11)
C21 0.0212(12) 0.0262(12) 0.0334(14) -0.0012(10) 0.0050(10) -0.0021(10)
C22 0.0232(12) 0.0202(12) 0.0260(12) -0.0044(9) 0.0010(10) -0.0019(9)
C23 0.0230(12) 0.0212(12) 0.0374(14) -0.0043(10) 0.0073(10) -0.0043(9)
C24 0.0307(14) 0.0172(12) 0.0466(16) -0.0019(10) 0.0071(12) 0.0041(10)
C25 0.0381(15) 0.0160(12) 0.0460(16) 0.0031(11) 0.0050(12) -0.0058(10)
C26 0.0285(13) 0.0299(13) 0.0357(14) -0.0020(11) 0.0068(11) -0.0103(10)
C27 0.0214(12) 0.0242(12) 0.0323(13) -0.0025(10) 0.0004(10) -0.0013(10)
C28 0.0159(11) 0.0281(12) 0.0292(13) -0.0041(10) 0.0000(9) 0.0024(9)
C29 0.0231(12) 0.0305(13) 0.0273(13) -0.0049(10) 0.0011(10) 0.0033(10)
C30 0.0276(13) 0.0454(16) 0.0299(14) 0.0059(12) 0.0070(11) 0.0034(11)
C31 0.0254(13) 0.0631(19) 0.0272(14) -0.0122(13) 0.0060(11) 0.0103(13)
C32 0.0225(13) 0.0417(16) 0.0417(15) -0.0188(12) 0.0059(11) 0.0044(11)
C33 0.0204(12) 0.0321(14) 0.0348(14) -0.0080(11) 0.0025(10) 0.0015(10)
C34 0.0353(15) 0.0450(16) 0.0426(16) -0.0059(13) 0.0185(12) -0.0015(12)
C35 0.0240(12) 0.0319(13) 0.0245(12) 0.0061(10) 0.0047(10) -0.0004(10)
C36 0.0247(12) 0.0344(14) 0.0290(13) 0.0034(10) 0.0079(10) -0.0045(10)
C37 0.0351(14) 0.0327(14) 0.0309(14) 0.0018(11) 0.0107(11) 0.0018(11)
C38 0.0351(14) 0.0288(14) 0.0385(15) 0.0060(11) 0.0043(12) -0.0058(11)
C39 0.0207(12) 0.0371(15) 0.0426(15) 0.0132(12) 0.0048(11) -0.0057(11)
C40 0.0232(12) 0.0343(14) 0.0333(13) 0.0071(11) 0.0092(10) 0.0041(10)
C41 0.0216(12) 0.0324(13) 0.0347(14) -0.0021(11) 0.0105(10) 0.0007(10)
C42 0.0263(13) 0.0343(14) 0.0368(14) -0.0026(11) 0.0123(11) 0.0031(11)
C43 0.0308(14) 0.0263(13) 0.0512(17) -0.0042(12) 0.0220(13) 0.0003(11)
C44 0.0399(15) 0.0297(14) 0.0484(17) 0.0111(12) 0.0245(13) 0.0102(11)
C45 0.0335(14) 0.0418(16) 0.0319(14) 0.0056(11) 0.0127(12) 0.0079(12)
C46 0.0257(13) 0.0294(13) 0.0370(14) -0.0009(11) 0.0129(11) -0.0005(10)
C47 0.0249(12) 0.0305(13) 0.0283(13) -0.0049(10) 0.0081(10) -0.0011(10)
C48 0.0302(14) 0.0387(15) 0.0342(14) 0.0012(11) 0.0091(11) -0.0051(11)
C49 0.0429(16) 0.0390(15) 0.0313(14) 0.0032(12) 0.0018(12) 0.0016(12)
C50 0.0257(13) 0.0445(16) 0.0385(15) -0.0112(13) -0.0001(11) 0.0057(12)
C51 0.0246(13) 0.0401(15) 0.0387(15) -0.0138(12) 0.0142(11) -0.0039(11)
C52 0.0301(13) 0.0297(13) 0.0266(13) -0.0045(10) 0.0090(10) -0.0008(10)
B1 0.0201(13) 0.0192(13) 0.0280(14) -0.0024(10) 0.0034(11) -0.0008(10)
B2 0.0241(14) 0.0337(16) 0.0309(15) 0.0016(12) 0.0095(12) -0.0008(12)
F1 0.0332(8) 0.0467(9) 0.0314(8) 0.0000(7) 0.0005(6) 0.0103(7)
F2 0.0444(10) 0.0672(11) 0.0552(11) 0.0136(9) -0.0003(8) 0.0298(8)
F3 0.0413(9) 0.0607(11) 0.0783(12) 0.0005(9) 0.0200(9) 0.0292(8)
F4 0.0453(9) 0.0573(10) 0.0527(10) -0.0051(8) 0.0261(8) 0.0101(8)
F5 0.0308(8) 0.0372(8) 0.0304(8) 0.0016(6) 0.0087(6) 0.0030(6)
F6 0.0209(7) 0.0320(8) 0.0518(9) 0.0040(7) 0.0063(6) -0.0016(6)
F7 0.0335(8) 0.0366(8) 0.0545(10) 0.0044(7) 0.0127(7) -0.0137(6)
F8 0.0516(10) 0.0231(8) 0.0749(12) 0.0117(7) 0.0164(8) -0.0045(7)
F9 0.0418(9) 0.0219(7) 0.0737(11) 0.0021(7) 0.0141(8) 0.0079(6)
F10 0.0264(7) 0.0240(7) 0.0520(9) -0.0013(6) 0.0133(6) 0.0012(6)
F11 0.0413(8) 0.0261(7) 0.0286(7) 0.0016(6) 0.0063(6) -0.0012(6)
F12 0.0542(10) 0.0607(10) 0.0332(9) 0.0082(7) 0.0161(7) -0.0002(8)
F13 0.0526(10) 0.0901(13) 0.0355(9) -0.0150(9) 0.0196(8) 0.0072(9)
F14 0.0378(9) 0.0560(10) 0.0596(10) -0.0366(8) 0.0143(8) 0.0010(7)
F15 0.0438(9) 0.0291(8) 0.0491(9) -0.0149(7) 0.0097(7) -0.0089(7)
F16 0.0364(8) 0.0477(9) 0.0466(9) -0.0145(7) 0.0255(7) -0.0136(7)
F17 0.0542(10) 0.0387(9) 0.0477(9) -0.0097(7) 0.0230(8) -0.0048(7)
F18 0.0511(10) 0.0352(9) 0.0597(10) -0.0054(8) 0.0105(8) -0.0145(7)
F19 0.0283(8) 0.0466(9) 0.0684(11) 0.0102(8) 0.0131(7) -0.0089(7)
F20 0.0271(8) 0.0526(9) 0.0586(10) -0.0056(8) 0.0210(7) -0.0011(7)
F21 0.0382(8) 0.0361(8) 0.0455(9) -0.0101(7) 0.0065(7) -0.0039(7)
F22 0.0464(9) 0.0292(8) 0.0708(11) -0.0044(7) 0.0297(8) -0.0022(7)
F23 0.0709(12) 0.0380(9) 0.0595(11) 0.0182(8) 0.0280(9) 0.0111(8)
F24 0.0589(10) 0.0533(10) 0.0358(9) 0.0104(7) 0.0046(8) 0.0056(8)
F25 0.0398(8) 0.0379(8) 0.0345(8) 0.0018(6) 0.0018(7) -0.0071(7)
F26 0.0327(8) 0.0484(9) 0.0373(8) 0.0051(7) 0.0178(7) 0.0001(7)
F27 0.0249(8) 0.0701(11) 0.0561(10) -0.0125(8) 0.0190(7) -0.0062(7)
F28 0.0293(9) 0.0763(12) 0.0551(10) -0.0072(9) -0.0041(7) 0.0133(8)
F29 0.0566(11) 0.0677(12) 0.0508(10) 0.0241(9) -0.0028(8) 0.0031(9)
F30 0.0399(9) 0.0625(11) 0.0449(9) 0.0199(8) 0.0099(7) -0.0102(8)

loop_
_atom_type_symbol
_atom_type_description
_atom_type_scat_dispersion_real
_atom_type_scat_dispersion_imag
_atom_type_scat_source
C C 0.0033 0.0016 'International Tables Vol C Tables 4.2.6.8 and 6.1.1.4'
H H 0.0000 0.0000 'International Tables Vol C Tables 4.2.6.8 and 6.1.1.4'
B B 0.0013 0.0007 'International Tables Vol C Tables 4.2.6.8 and 6.1.1.4'
O O 0.0106 0.0060 'International Tables Vol C Tables 4.2.6.8 and 6.1.1.4'
F F 0.0171 0.0103 'International Tables Vol C Tables 4.2.6.8 and 6.1.1.4'
Si Si 0.0817 0.0704 'International Tables Vol C Tables 4.2.6.8 and 6.1.1.4'
Zn Zn 0.2839 1.4301 'International Tables Vol C Tables 4.2.6.8 and 6.1.1.4'

loop_
_geom_angle_atom_site_label_1
_geom_angle_atom_site_label_2
_geom_angle_atom_site_label_3
_geom_angle
O5 Zn1 O1 95.93(6)
O5 Zn1 O3 94.11(6)
O1 Zn1 O3 91.95(6)
O5 Zn1 O4 100.38(6)
O1 Zn1 O4 161.00(6)
O3 Zn1 O4 77.29(6)
O5 Zn1 O2 164.16(6)
O1 Zn1 O2 78.43(6)
O3 Zn1 O2 100.82(6)
O4 Zn1 O2 88.14(6)
O5 Zn1 O6 77.99(6)
O1 Zn1 O6 101.61(6)
O3 Zn1 O6 164.87(6)
O4 Zn1 O6 91.33(6)
O2 Zn1 O6 88.57(6)
C1 O1 Si1 121.35(14)
C1 O1 Zn1 110.61(13)
Si1 O1 Zn1 125.35(8)
C2 O2 C3 112.49(18)
C2 O2 Zn1 112.65(13)
C3 O2 Zn1 130.34(15)
C4 O3 Si2 119.54(14)
C4 O3 Zn1 108.21(13)
Si2 O3 Zn1 128.54(8)
C5 O4 C6 112.28(19)
C5 O4 Zn1 114.97(14)
C6 O4 Zn1 131.49(15)
C7 O5 Si3 120.36(13)
C7 O5 Zn1 109.15(12)
Si3 O5 Zn1 126.66(8)
C8 O6 C9 112.03(19)
C8 O6 Zn1 113.51(13)
C9 O6 Zn1 129.76(15)
O1 Si1 C11 106.82(10)
O1 Si1 C10 106.75(10)
C11 Si1 C10 108.95(12)
O1 Si1 Si4 102.89(6)
C11 Si1 Si4 115.85(8)
C10 Si1 Si4 114.70(8)
O3 Si2 C12 104.84(10)
O3 Si2 C13 108.10(10)
C12 Si2 C13 106.44(12)
O3 Si2 Si4 101.82(6)
C12 Si2 Si4 119.26(9)
C13 Si2 Si4 115.31(8)
O5 Si3 C14 107.23(10)
O5 Si3 C15 105.39(10)
C14 Si3 C15 107.76(11)
O5 Si3 Si4 101.97(6)
C14 Si3 Si4 115.30(8)
C15 Si3 Si4 118.05(8)
B1 Si4 Si2 119.26(8)
B1 Si4 Si1 116.91(7)
Si2 Si4 Si1 99.96(3)
B1 Si4 Si3 116.77(8)
Si2 Si4 Si3 99.44(3)
Si1 Si4 Si3 101.20(3)
O1 C1 C2 108.11(19)
O1 C1 H1A 110.1
C2 C1 H1A 110.1
O1 C1 H1B 110.1
C2 C1 H1B 110.1
H1A C1 H1B 108.4
O2 C2 C1 107.2(2)
O2 C2 H2A 110.3
C1 C2 H2A 110.3
O2 C2 H2B 110.3
C1 C2 H2B 110.3
H2A C2 H2B 108.5
O2 C3 H3A 109.5
O2 C3 H3B 109.5
H3A C3 H3B 109.5
O2 C3 H3C 109.5
H3A C3 H3C 109.5
H3B C3 H3C 109.5
O3 C4 C5 107.9(2)
O3 C4 H4A 110.1
C5 C4 H4A 110.1
O3 C4 H4B 110.1
C5 C4 H4B 110.1
H4A C4 H4B 108.4
O4 C5 C4 106.8(2)
O4 C5 H5A 110.4
C4 C5 H5A 110.4
O4 C5 H5B 110.4
C4 C5 H5B 110.4
H5A C5 H5B 108.6
O4 C6 H6A 109.5
O4 C6 H6B 109.5
H6A C6 H6B 109.5
O4 C6 H6C 109.5
H6A C6 H6C 109.5
H6B C6 H6C 109.5
O5 C7 C8 107.73(19)
O5 C7 H7A 110.2
C8 C7 H7A 110.2
O5 C7 H7B 110.2
C8 C7 H7B 110.2
H7A C7 H7B 108.5
O6 C8 C7 107.25(19)
O6 C8 H8A 110.3
C7 C8 H8A 110.3
O6 C8 H8B 110.3
C7 C8 H8B 110.3
H8A C8 H8B 108.5
O6 C9 H9A 109.5
O6 C9 H9B 109.5
H9A C9 H9B 109.5
O6 C9 H9C 109.5
H9A C9 H9C 109.5
H9B C9 H9C 109.5
Si1 C10 H10A 109.5
Si1 C10 H10B 109.5
H10A C10 H10B 109.5
Si1 C10 H10C 109.5
H10A C10 H10C 109.5
H10B C10 H10C 109.5
Si1 C11 H11A 109.5
Si1 C11 H11B 109.5
H11A C11 H11B 109.5
Si1 C11 H11C 109.5
H11A C11 H11C 109.5
H11B C11 H11C 109.5
Si2 C12 H12A 109.5
Si2 C12 H12B 109.5
H12A C12 H12B 109.5
Si2 C12 H12C 109.5
H12A C12 H12C 109.5
H12B C12 H12C 109.5
Si2 C13 H13A 109.5
Si2 C13 H13B 109.5
H13A C13 H13B 109.5
Si2 C13 H13C 109.5
H13A C13 H13C 109.5
H13B C13 H13C 109.5
Si3 C14 H14A 109.5
Si3 C14 H14B 109.5
H14A C14 H14B 109.5
Si3 C14 H14C 109.5
H14A C14 H14C 109.5
H14B C14 H14C 109.5
Si3 C15 H15A 109.5
Si3 C15 H15B 109.5
H15A C15 H15B 109.5
Si3 C15 H15C 109.5
H15A C15 H15C 109.5
H15B C15 H15C 109.5
C17 C16 C21 112.5(2)
C17 C16 B1 127.2(2)
C21 C16 B1 120.3(2)
F1 C17 C18 114.5(2)
F1 C17 C16 121.3(2)
C18 C17 C16 124.2(2)
F2 C18 C19 120.1(2)
F2 C18 C17 119.8(2)
C19 C18 C17 120.0(2)
F3 C19 C18 120.9(2)
F3 C19 C20 120.1(2)
C18 C19 C20 119.0(2)
F4 C20 C19 120.0(2)
F4 C20 C21 120.9(2)
C19 C20 C21 119.1(2)
F5 C21 C20 115.9(2)
F5 C21 C16 118.92(19)
C20 C21 C16 125.2(2)
C27 C22 C23 112.7(2)
C27 C22 B1 126.9(2)
C23 C22 B1 120.34(19)
F10 C23 C24 115.8(2)
F10 C23 C22 118.65(19)
C24 C23 C22 125.5(2)
F9 C24 C25 120.6(2)
F9 C24 C23 120.8(2)
C25 C24 C23 118.6(2)
F8 C25 C26 120.3(2)
F8 C25 C24 120.4(2)
C26 C25 C24 119.3(2)
F7 C26 C25 119.7(2)
F7 C26 C27 120.4(2)
C25 C26 C27 119.9(2)
F6 C27 C26 115.2(2)
F6 C27 C22 120.7(2)
C26 C27 C22 124.0(2)
C29 C28 C33 112.6(2)
C29 C28 B1 121.85(19)
C33 C28 B1 125.5(2)
F11 C29 C30 116.2(2)
F11 C29 C28 118.4(2)
C30 C29 C28 125.3(2)
F12 C30 C29 120.8(2)
F12 C30 C31 120.1(2)
C29 C30 C31 119.1(2)
F13 C31 C32 120.7(2)
F13 C31 C30 120.7(3)
C32 C31 C30 118.7(2)
F14 C32 C31 120.0(2)
F14 C32 C33 119.4(2)
C31 C32 C33 120.6(2)
F15 C33 C32 114.7(2)
F15 C33 C28 121.5(2)
C32 C33 C28 123.7(2)
B2 C34 H34A 109.5
B2 C34 H34B 109.5
H34A C34 H34B 109.5
B2 C34 H34C 109.5
H34A C34 H34C 109.5
H34B C34 H34C 109.5
C40 C35 C36 112.3(2)
C40 C35 B2 125.9(2)
C36 C35 B2 121.8(2)
F16 C36 C37 115.4(2)
F16 C36 C35 119.3(2)
C37 C36 C35 125.2(2)
F17 C37 C38 119.7(2)
F17 C37 C36 121.0(2)
C38 C37 C36 119.3(2)
F18 C38 C39 120.5(2)
F18 C38 C37 120.9(2)
C39 C38 C37 118.5(2)
F19 C39 C38 119.5(2)
F19 C39 C40 120.1(2)
C38 C39 C40 120.3(2)
F20 C40 C39 114.8(2)
F20 C40 C35 120.8(2)
C39 C40 C35 124.3(2)
C46 C41 C42 111.9(2)
C46 C41 B2 127.5(2)
C42 C41 B2 120.0(2)
C43 C42 F21 115.5(2)
C43 C42 C41 125.7(2)
F21 C42 C41 118.8(2)
F22 C43 C44 119.4(2)
F22 C43 C42 121.2(2)
C44 C43 C42 119.4(2)
F23 C44 C43 120.7(2)
F23 C44 C45 120.6(2)
C43 C44 C45 118.7(2)
F24 C45 C44 120.3(2)
F24 C45 C46 120.2(2)
C44 C45 C46 119.5(2)
F25 C46 C41 121.0(2)
F25 C46 C45 114.2(2)
C41 C46 C45 124.8(2)
C52 C47 C48 112.1(2)
C52 C47 B2 127.9(2)
C48 C47 B2 120.0(2)
F30 C48 C49 115.3(2)
F30 C48 C47 119.6(2)
C49 C48 C47 125.1(2)
F29 C49 C50 119.6(2)
F29 C49 C48 120.9(2)
C50 C49 C48 119.5(2)
F28 C50 C51 120.5(2)
F28 C50 C49 121.2(2)
C51 C50 C49 118.3(2)
F27 C51 C50 119.7(2)
F27 C51 C52 120.2(2)
C50 C51 C52 120.0(2)
F26 C52 C51 114.7(2)
F26 C52 C47 120.4(2)
C51 C52 C47 124.9(2)
C22 B1 C16 113.69(18)
C22 B1 C28 110.54(18)
C16 B1 C28 112.21(18)
C22 B1 Si4 105.66(14)
C16 B1 Si4 106.55(15)
C28 B1 Si4 107.72(15)
C34 B2 C35 114.1(2)
C34 B2 C47 108.7(2)
C35 B2 C47 105.53(19)
C34 B2 C41 104.9(2)
C35 B2 C41 110.62(19)
C47 B2 C41 113.18(19)

loop_
_geom_bond_atom_site_label_1
_geom_bond_atom_site_label_2
_geom_bond_distance
Zn1 O5 2.0720(15)
Zn1 O1 2.0794(15)
Zn1 O3 2.0945(15)
Zn1 O4 2.1137(16)
Zn1 O2 2.1317(16)
Zn1 O6 2.1326(16)
O1 C1 1.453(3)
O1 Si1 1.7260(16)
O2 C2 1.433(3)
O2 C3 1.442(3)
O3 C4 1.445(3)
O3 Si2 1.7198(16)
O4 C5 1.433(3)
O4 C6 1.436(3)
O5 C7 1.457(3)
O5 Si3 1.7230(16)
O6 C8 1.432(3)
O6 C9 1.439(3)
Si1 C11 1.860(2)
Si1 C10 1.863(2)
Si1 Si4 2.3505(10)
Si2 C12 1.860(3)
Si2 C13 1.866(2)
Si2 Si4 2.3466(10)
Si3 C14 1.857(2)
Si3 C15 1.865(2)
Si3 Si4 2.3630(10)
Si4 B1 2.139(3)
C1 C2 1.498(4)
C1 H1A 0.9900
C1 H1B 0.9900
C2 H2A 0.9900
C2 H2B 0.9900
C3 H3A 0.9800
C3 H3B 0.9800
C3 H3C 0.9800
C4 C5 1.496(4)
C4 H4A 0.9900
C4 H4B 0.9900
C5 H5A 0.9900
C5 H5B 0.9900
C6 H6A 0.9800
C6 H6B 0.9800
C6 H6C 0.9800
C7 C8 1.493(3)
C7 H7A 0.9900
C7 H7B 0.9900
C8 H8A 0.9900
C8 H8B 0.9900
C9 H9A 0.9800
C9 H9B 0.9800
C9 H9C 0.9800
C10 H10A 0.9800
C10 H10B 0.9800
C10 H10C 0.9800
C11 H11A 0.9800
C11 H11B 0.9800
C11 H11C 0.9800
C12 H12A 0.9800
C12 H12B 0.9800
C12 H12C 0.9800
C13 H13A 0.9800
C13 H13B 0.9800
C13 H13C 0.9800
C14 H14A 0.9800
C14 H14B 0.9800
C14 H14C 0.9800
C15 H15A 0.9800
C15 H15B 0.9800
C15 H15C 0.9800
C16 C17 1.391(3)
C16 C21 1.391(3)
C16 B1 1.643(3)
C17 F1 1.357(3)
C17 C18 1.383(3)
C18 F2 1.349(3)
C18 C19 1.367(4)
C19 F3 1.348(3)
C19 C20 1.372(4)
C20 F4 1.348(3)
C20 C21 1.381(3)
C21 F5 1.354(3)
C22 C27 1.385(3)
C22 C23 1.391(3)
C22 B1 1.641(3)
C23 F10 1.361(3)
C23 C24 1.375(3)
C24 F9 1.343(3)
C24 C25 1.370(3)
C25 F8 1.349(3)
C25 C26 1.369(3)
C26 F7 1.349(3)
C26 C27 1.381(3)
C27 F6 1.347(2)
C28 C29 1.389(3)
C28 C33 1.395(3)
C28 B1 1.645(3)
C29 F11 1.363(3)
C29 C30 1.373(3)
C30 F12 1.346(3)
C30 C31 1.374(4)
C31 F13 1.347(3)
C31 C32 1.364(4)
C32 F14 1.349(3)
C32 C33 1.376(3)
C33 F15 1.347(3)
C34 B2 1.640(4)
C34 H34A 0.9800
C34 H34B 0.9800
C34 H34C 0.9800
C35 C40 1.391(3)
C35 C36 1.391(3)
C35 B2 1.654(4)
C36 F16 1.360(3)
C36 C37 1.380(3)
C37 F17 1.344(3)
C37 C38 1.372(3)
C38 F18 1.344(3)
C38 C39 1.369(4)
C39 F19 1.353(3)
C39 C40 1.380(3)
C40 F20 1.353(3)
C41 C46 1.384(3)
C41 C42 1.390(3)
C41 B2 1.663(4)
C42 C43 1.367(3)
C42 F21 1.369(3)
C43 F22 1.356(3)
C43 C44 1.367(4)
C44 F23 1.347(3)
C44 C45 1.371(4)
C45 F24 1.348(3)
C45 C46 1.386(3)
C46 F25 1.364(3)
C47 C52 1.383(3)
C47 C48 1.393(3)
C47 B2 1.660(3)
C48 F30 1.360(3)
C48 C49 1.377(3)
C49 F29 1.350(3)
C49 C50 1.372(4)
C50 F28 1.344(3)
C50 C51 1.371(4)
C51 F27 1.351(3)
C51 C52 1.376(3)
C52 F26 1.359(3)
